data_4135632
loop_
_publ_author_name
'Geng, Shubo'
'Lin, En'
'Li, Xia'
'Liu, Wansheng'
'Wang, Ting'
'Wang, Zhifang'
'Sensharma, Debobroto'
'Darwish, Shaza'
'Andaloussi, Yassin H.'
'Pham, Tony'
'Cheng, Peng'
'Zaworotko, Michael J.'
'Chen, Yao'
'Zhang, Zhenjie'

_publ_section_title
;
 Scalable Room-Temperature Synthesis of Highly Robust Ethane-Selective
 Metal-Organic Frameworks for Efficient Ethylene Purification.
;
_journal_issue 23
_journal_name_full 'Journal of the American Chemical Society'
_journal_page_first 8654
_journal_page_last 8660
_journal_paper_doi 10.1021/jacs.1c02108
_journal_volume 143
_journal_year 2021
_chemical_formula_moiety 'C6 H3 Cu N4'
_chemical_formula_sum 'C6 H3 Cu N4'
_chemical_formula_weight 194.66
_chemical_name_systematic 11
_space_group_crystal_system orthorhombic
_space_group_IT_number 52
_space_group_name_Hall '-P 2a 2bc'
_space_group_name_H-M_alt 'P n n a'
_atom_sites_solution_hydrogens geom
_atom_sites_solution_primary dual
_audit_creation_date 2021-02-08
_audit_creation_method
;
Olex2 1.3
(compiled 2020.11.12 svn.r5f609507 for OlexSys, GUI svn.r6226)
;
_cell_angle_alpha 90
_cell_angle_beta 90
_cell_angle_gamma 90
_cell_formula_units_Z 4
_cell_length_a 10.9436(11)
_cell_length_b 8.6154(10)
_cell_length_c 10.0156(9)
_cell_measurement_reflns_used 546
_cell_measurement_temperature 120(3)
_cell_measurement_theta_max 26.7450
_cell_measurement_theta_min 3.6180
_cell_volume 944.31(17)
_computing_cell_refinement 'CrysAlisPro 1.171.40.53 (Rigaku OD, 2019)'
_computing_data_collection 'CrysAlisPro 1.171.40.53 (Rigaku OD, 2019)'
_computing_data_reduction 'CrysAlisPro 1.171.40.53 (Rigaku OD, 2019)'
_computing_molecular_graphics 'Olex2 1.3 (Dolomanov et al., 2009)'
_computing_publication_material 'Olex2 1.3 (Dolomanov et al., 2009)'
_computing_structure_refinement 'SHELXL 2018/3 (Sheldrick, 2015)'
_computing_structure_solution 'SHELXT 2014/5 (Sheldrick, 2014)'
_diffrn_ambient_environment N~2~
_diffrn_ambient_temperature 120(3)
_diffrn_detector 'CCD plate'
_diffrn_detector_area_resol_mean 16.2116
_diffrn_detector_type Eos
_diffrn_measured_fraction_theta_full 0.913
_diffrn_measured_fraction_theta_max 0.918
_diffrn_measurement_details
;
List of Runs (angles in degrees, time in seconds):

  # Type    Start    End  Width  t~exp~   \w     \q     \k     \f   Frames
--------------------------------------------------------------------------
  1  \w    -54.00  -5.00   1.00   27.50    --   18.78 -37.00-120.00   49
  2  \w    -34.00  92.00   1.00   27.50    --   18.78   0.00  60.00  126
  3  \w    -96.00 -64.00   1.00   27.50    --  -19.88-178.00  60.00   32
;
_diffrn_measurement_device 'four-circle diffractometer'
_diffrn_measurement_device_type 'SuperNova, Single source at offset/far, Eos'
_diffrn_measurement_method '\w scans'
_diffrn_orient_matrix_type 'CrysAlisPro convention (1999,Acta A55,543-557)'
_diffrn_orient_matrix_UB_11 -0.0044843000
_diffrn_orient_matrix_UB_12 0.0540756000
_diffrn_orient_matrix_UB_13 0.0533937000
_diffrn_orient_matrix_UB_21 0.0554147000
_diffrn_orient_matrix_UB_22 -0.0205482000
_diffrn_orient_matrix_UB_23 0.0342303000
_diffrn_orient_matrix_UB_31 0.0324199000
_diffrn_orient_matrix_UB_32 0.0427148000
_diffrn_orient_matrix_UB_33 -0.0513307000
_diffrn_radiation_monochromator mirror
_diffrn_radiation_probe x-ray
_diffrn_radiation_type 'Mo K\a'
_diffrn_radiation_wavelength 0.71073
_diffrn_reflns_av_R_equivalents 0.1064
_diffrn_reflns_av_unetI/netI 0.1277
_diffrn_reflns_Laue_measured_fraction_full 0.913
_diffrn_reflns_Laue_measured_fraction_max 0.918
_diffrn_reflns_limit_h_max 13
_diffrn_reflns_limit_h_min -14
_diffrn_reflns_limit_k_max 7
_diffrn_reflns_limit_k_min -10
_diffrn_reflns_limit_l_max 6
_diffrn_reflns_limit_l_min -12
_diffrn_reflns_number 2944
_diffrn_reflns_point_group_measured_fraction_full 0.913
_diffrn_reflns_point_group_measured_fraction_max 0.918
_diffrn_reflns_theta_full 25.242
_diffrn_reflns_theta_max 27.080
_diffrn_reflns_theta_min 3.633
_diffrn_source 'micro-focus sealed X-ray tube'
_diffrn_source_type 'SuperNova (Mo) X-ray Source'
_exptl_absorpt_coefficient_mu 2.257
_exptl_absorpt_correction_T_max 1.00000
_exptl_absorpt_correction_T_min 0.54391
_exptl_absorpt_correction_type multi-scan
_exptl_absorpt_process_details
;
CrysAlisPro 1.171.40.53 (Rigaku Oxford Diffraction, 2019)
Empirical absorption correction using spherical harmonics,
 implemented in SCALE3 ABSPACK scaling algorithm.
;
_exptl_crystal_colour 'clear light colourless'
_exptl_crystal_colour_lustre clear
_exptl_crystal_colour_modifier light
_exptl_crystal_colour_primary colourless
_exptl_crystal_density_diffrn 1.369
_exptl_crystal_description block
_exptl_crystal_F_000 384
_exptl_crystal_size_max 0.2
_exptl_crystal_size_mid 0.2
_exptl_crystal_size_min 0.2
_refine_diff_density_max 1.596
_refine_diff_density_min -0.852
_refine_diff_density_rms 0.194
_refine_ls_extinction_method none
_refine_ls_goodness_of_fit_ref 1.025
_refine_ls_hydrogen_treatment constr
_refine_ls_matrix_type full
_refine_ls_number_parameters 53
_refine_ls_number_reflns 955
_refine_ls_number_restraints 12
_refine_ls_restrained_S_all 1.022
_refine_ls_R_factor_all 0.1232
_refine_ls_R_factor_gt 0.0836
_refine_ls_shift/su_max 0.001
_refine_ls_shift/su_mean 0.000
_refine_ls_structure_factor_coef Fsqd
_refine_ls_weighting_details 'w=1/[\s^2^(Fo^2^)+(0.1291P)^2^] where P=(Fo^2^+2Fc^2^)/3'
_refine_ls_weighting_scheme calc
_refine_ls_wR_factor_gt 0.2217
_refine_ls_wR_factor_ref 0.2574
_reflns_Friedel_coverage 0.000
_reflns_number_gt 544
_reflns_number_total 955
_reflns_threshold_expression 'I > 2\s(I)'
_cod_data_source_file ja1c02108_si_005.cif
_cod_data_source_block p191218f5
_cod_depositor_comments 'Adding full bibliography for 4135632--4135635.cif.'
_cod_original_cell_volume 944.30(16)
_cod_database_code 4135632
_shelx_shelxl_version_number 2018/3
_shelx_space_group_comment
;
The symmetry employed for this shelxl refinement is uniquely defined
by the following loop, which should always be used as a source of
symmetry information in preference to the above space-group names.
They are only intended as comments.
;
_shelx_estimated_absorpt_t_max 0.661
_shelx_estimated_absorpt_t_min 0.661
_reflns_odcompleteness_completeness 99.57
_reflns_odcompleteness_iscentric 1
_reflns_odcompleteness_theta 26.32
_olex2_refinement_description
;
1. Fixed Uiso
 At 1.5 times of:
  All C(H,H,H) groups
2. Uiso/Uaniso restraints and constraints
Uanis(C007) \\sim Ueq: with sigma of 0.01 and sigma for terminal atoms of 0.02
Uanis(C004) \\sim Ueq: with sigma of 0.01 and sigma for terminal atoms of 0.02
3. Others
 Fixed Sof: H00A(0.5) H00B(0.5) H00C(0.5)
4.a Idealised Me refined as rotating group:
 C007(H00A,H00B,H00C)
;
_smtbx_masks_void_probe_radius 1.2
_smtbx_masks_void_truncation_radius 1.2
_olex2_date_sample_data_collection 2019-12-19
_olex2_submission_special_instructions 'No special instructions were received'
_oxdiff_exptl_absorpt_empirical_details
;
Empirical correction (ABSPACK) includes:
- Absorption correction using spherical harmonics
- Frame scaling
;
_oxdiff_exptl_absorpt_empirical_full_max 1.481
_oxdiff_exptl_absorpt_empirical_full_min 0.791

loop_
_space_group_symop_operation_xyz
'x, y, z'
'-x+1/2, -y, z'
'-x+1/2, y+1/2, -z+1/2'
'x, -y+1/2, -z+1/2'
'-x, -y, -z'
'x-1/2, y, -z'
'x-1/2, -y-1/2, z-1/2'
'-x, y-1/2, z-1/2'

loop_
_atom_site_label
_atom_site_type_symbol
_atom_site_fract_x
_atom_site_fract_y
_atom_site_fract_z
_atom_site_U_iso_or_equiv
_atom_site_adp_type
_atom_site_occupancy
_atom_site_site_symmetry_order
_atom_site_calc_flag
_atom_site_refinement_flags_posn
_atom_site_refinement_flags_adp
_atom_site_refinement_flags_occupancy
_atom_site_disorder_assembly
_atom_site_disorder_group
Cu01 Cu 0.750000 0.500000 0.53271(17) 0.0227(6) Uani 1 2 d S T P . .
N002 N 0.3125(6) 0.6657(7) 0.3356(7) 0.0228(16) Uani 1 1 d . . . . .
N003 N 0.6154(7) 0.5818(9) 0.4234(8) 0.0344(19) Uani 1 1 d . . . . .
C004 C 0.2460(9) 0.750000 0.250000 0.017(2) Uani 1 2 d S TU P . .
C005 C 0.4318(7) 0.6975(9) 0.3010(9) 0.028(2) Uani 1 1 d . . . . .
C006 C 0.5333(8) 0.6324(10) 0.3705(10) 0.029(2) Uani 1 1 d . . . . .
C007 C 0.1126(9) 0.750000 0.250000 0.032(3) Uani 1 2 d S TU P . .
H00A H 0.083402 0.651347 0.281066 0.047 Uiso 0.5 1 calc R U P A -1
H00B H 0.083402 0.768050 0.160975 0.047 Uiso 0.5 1 calc R U P A -1
H00C H 0.083402 0.830603 0.307959 0.047 Uiso 0.5 1 calc R U P A -1

loop_
_atom_site_aniso_label
_atom_site_aniso_U_11
_atom_site_aniso_U_22
_atom_site_aniso_U_33
_atom_site_aniso_U_23
_atom_site_aniso_U_13
_atom_site_aniso_U_12
Cu01 0.0141(8) 0.0290(9) 0.0250(10) 0.000 0.000 0.0008(5)
N002 0.017(3) 0.031(4) 0.021(3) 0.003(3) -0.004(3) 0.003(3)
N003 0.031(4) 0.032(4) 0.040(4) 0.000(4) 0.009(4) 0.007(3)
C004 0.004(4) 0.017(4) 0.031(6) 0.003(5) 0.000 0.000
C005 0.014(4) 0.039(5) 0.031(5) -0.001(4) -0.004(4) -0.004(3)
C006 0.015(4) 0.032(5) 0.040(5) 0.005(4) 0.011(4) -0.005(3)
C007 0.006(5) 0.053(7) 0.036(7) 0.017(6) 0.000 0.000

loop_
_atom_type_symbol
_atom_type_description
_atom_type_scat_dispersion_real
_atom_type_scat_dispersion_imag
_atom_type_scat_source
C C 0.0033 0.0016 'International Tables Vol C Tables 4.2.6.8 and 6.1.1.4'
H H 0.0000 0.0000 'International Tables Vol C Tables 4.2.6.8 and 6.1.1.4'
Cu Cu 0.3201 1.2651 'International Tables Vol C Tables 4.2.6.8 and 6.1.1.4'
N N 0.0061 0.0033 'International Tables Vol C Tables 4.2.6.8 and 6.1.1.4'

loop_
_geom_angle_atom_site_label_1
_geom_angle_atom_site_label_2
_geom_angle_atom_site_label_3
_geom_angle
_geom_angle_site_symmetry_1
_geom_angle_site_symmetry_3
_geom_angle_publ_flag
N002 Cu01 N002 100.4(4) 6_656 5_666 ?
N003 Cu01 N002 110.9(3) . 6_656 ?
N003 Cu01 N002 110.9(3) 2_665 5_666 ?
N003 Cu01 N002 110.9(3) 2_665 6_656 ?
N003 Cu01 N002 110.9(3) . 5_666 ?
N003 Cu01 N003 112.3(5) . 2_665 ?
C004 N002 Cu01 127.3(5) . 5_666 ?
C004 N002 C005 104.2(7) . . ?
C005 N002 Cu01 127.8(5) . 5_666 ?
C006 N003 Cu01 174.1(8) . . ?
N002 C004 N002 114.2(9) . 4_565 ?
N002 C004 C007 122.9(4) 4_565 . ?
N002 C004 C007 122.9(4) . . ?
N002 C005 C006 122.5(7) . . ?
C005 C005 N002 108.7(4) 4_565 . ?
C005 C005 C006 128.8(5) 4_565 . ?
N003 C006 C005 178.5(10) . . ?
C004 C007 H00A 109.5 . . ?
C004 C007 H00B 109.5 . . ?
C004 C007 H00C 109.5 . . ?
H00A C007 H00B 109.5 . . ?
H00A C007 H00C 109.5 . . ?
H00B C007 H00C 109.5 . . ?

loop_
_geom_bond_atom_site_label_1
_geom_bond_atom_site_label_2
_geom_bond_distance
_geom_bond_site_symmetry_2
_geom_bond_publ_flag
Cu01 N002 2.060(6) 5_666 ?
Cu01 N002 2.060(6) 6_656 ?
Cu01 N003 1.966(8) 2_665 ?
Cu01 N003 1.966(8) . ?
N002 C004 1.339(8) . ?
N002 C005 1.379(10) . ?
N003 C006 1.130(11) . ?
C004 C007 1.459(13) . ?
C005 C005 1.364(17) 4_565 ?
C005 C006 1.426(13) . ?
C007 H00A 0.9600 . ?
C007 H00B 0.9600 . ?
C007 H00C 0.9600 . ?

loop_
_geom_torsion_atom_site_label_1
_geom_torsion_atom_site_label_2
_geom_torsion_atom_site_label_3
_geom_torsion_atom_site_label_4
_geom_torsion
_geom_torsion_site_symmetry_1
_geom_torsion_site_symmetry_2
_geom_torsion_site_symmetry_3
_geom_torsion_site_symmetry_4
_geom_torsion_publ_flag
Cu01 N002 C004 N002 -171.7(6) 5_666 . . 4_565 ?
Cu01 N002 C004 C007 8.3(6) 5_666 . . . ?
Cu01 N002 C005 C005 172.7(7) 5_666 . . 4_565 ?
Cu01 N002 C005 C006 -10.3(11) 5_666 . . . ?
C004 N002 C005 C005 1.7(10) . . . 4_565 ?
C004 N002 C005 C006 178.7(7) . . . . ?
C005 N002 C004 N002 -0.6(4) . . . 4_565 ?
C005 N002 C004 C007 179.4(4) . . . . ?

loop_
_smtbx_masks_void_nr
_smtbx_masks_void_average_x
_smtbx_masks_void_average_y
_smtbx_masks_void_average_z
_smtbx_masks_void_volume
_smtbx_masks_void_count_electrons
_smtbx_masks_void_content
1 -0.410 -0.729 -0.496 382.6 92.9 ?
